data_7024591
loop_
_publ_author_name
'Ramos, Alberto'
'Stephan, Douglas W.'

_publ_section_title
;
 Titanium ferrocenyl-phosphinimide complexes.
;
_journal_issue 5
_journal_name_full 'Dalton transactions (Cambridge, England : 2003)'
_journal_page_first 1328
_journal_page_last 1338
_journal_paper_doi 10.1039/b918919j
_journal_volume 39
_journal_year 2010
_chemical_formula_sum 'C21 H36 Fe N P Si'
_chemical_formula_weight 417.42
_space_group_IT_number 14
_symmetry_cell_setting monoclinic
_symmetry_space_group_name_Hall '-P 2yn'
_symmetry_space_group_name_H-M 'P 1 21/n 1'
_atom_sites_solution_hydrogens geom
_atom_sites_solution_primary direct
_atom_sites_solution_secondary difmap
_audit_creation_method SHELXL-97
_cell_angle_alpha 90.00
_cell_angle_beta 95.94(3)
_cell_angle_gamma 90.00
_cell_formula_units_Z 8
_cell_length_a 10.083(2)
_cell_length_b 10.733(2)
_cell_length_c 41.135(8)
_cell_measurement_temperature 150(2)
_cell_measurement_theta_max 25.0
_cell_measurement_theta_min 2.0
_cell_volume 4427.8(15)
_computing_structure_refinement 'SHELXL-97 (Sheldrick, 1997)'
_computing_structure_solution 'SHELXS-97 (Sheldrick, 1990)'
_diffrn_ambient_temperature 150(2)
_diffrn_measured_fraction_theta_full 0.910
_diffrn_measured_fraction_theta_max 0.910
_diffrn_radiation_monochromator graphite
_diffrn_radiation_source 'fine-focus sealed tube'
_diffrn_radiation_type MoK\a
_diffrn_radiation_wavelength 0.71073
_diffrn_reflns_av_R_equivalents 0.0575
_diffrn_reflns_av_sigmaI/netI 0.0787
_diffrn_reflns_limit_h_max 12
_diffrn_reflns_limit_h_min -13
_diffrn_reflns_limit_k_max 13
_diffrn_reflns_limit_k_min -13
_diffrn_reflns_limit_l_max 53
_diffrn_reflns_limit_l_min -53
_diffrn_reflns_number 20154
_diffrn_reflns_theta_full 27.45
_diffrn_reflns_theta_max 27.45
_diffrn_reflns_theta_min 2.78
_exptl_absorpt_coefficient_mu 0.812
_exptl_absorpt_correction_T_max 0.7475
_exptl_absorpt_correction_T_min 0.6774
_exptl_absorpt_correction_type empirical
_exptl_crystal_density_diffrn 1.252
_exptl_crystal_density_method 'not measured'
_exptl_crystal_F_000 1792
_exptl_crystal_size_max 0.25
_exptl_crystal_size_mid 0.23
_exptl_crystal_size_min 0.18
_refine_diff_density_max 0.426
_refine_diff_density_min -0.388
_refine_diff_density_rms 0.083
_refine_ls_extinction_method none
_refine_ls_goodness_of_fit_ref 1.032
_refine_ls_hydrogen_treatment constr
_refine_ls_matrix_type full
_refine_ls_number_parameters 451
_refine_ls_number_reflns 9194
_refine_ls_number_restraints 0
_refine_ls_restrained_S_all 1.032
_refine_ls_R_factor_all 0.0903
_refine_ls_R_factor_gt 0.0545
_refine_ls_shift/su_max 0.001
_refine_ls_shift/su_mean 0.000
_refine_ls_structure_factor_coef Fsqd
_refine_ls_weighting_details 'calc w=1/[\s^2^(Fo^2^)+(0.0363P)^2^+2.8407P] where P=(Fo^2^+2Fc^2^)/3'
_refine_ls_weighting_scheme calc
_refine_ls_wR_factor_gt 0.1017
_refine_ls_wR_factor_ref 0.1150
_reflns_number_gt 6436
_reflns_number_total 9194
_reflns_threshold_expression >2sigma(I)
_cod_data_source_file b918919j.txt
_cod_data_source_block CpFe(C5H4)PBu2(NSiMe3)
_cod_depositor_comments
;
The following automatic conversions were performed:

'_symmetry_cell_setting' tag value 'monolcinic' was replaced with
'monoclinic' value as specified in the replacement file
'/home/robertas/cod-tools/perl-scripts/inputs/replacement_values.lst'.

Automatic conversion script
Id: cif_fix_values 3143 2015-03-26 13:38:13Z robertas 
;
_cod_original_cell_volume 4427.7(15)
_cod_original_sg_symbol_H-M P2(1)/n
_cod_database_code 7024591

loop_
_symmetry_equiv_pos_as_xyz
'x, y, z'
'-x+1/2, y+1/2, -z+1/2'
'-x, -y, -z'
'x-1/2, -y-1/2, z-1/2'

loop_
_atom_site_label
_atom_site_type_symbol
_atom_site_fract_x
_atom_site_fract_y
_atom_site_fract_z
_atom_site_U_iso_or_equiv
_atom_site_adp_type
_atom_site_occupancy
_atom_site_symmetry_multiplicity
_atom_site_calc_flag
_atom_site_refinement_flags
Fe1A Fe 0.89952(4) 0.27921(4) 0.141631(10) 0.02641(12) Uani 1 1 d .
Fe1B Fe 1.38542(4) -0.49495(4) 0.106964(10) 0.02765(12) Uani 1 1 d .
P1B P 1.30146(8) -0.21992(7) 0.055806(18) 0.02476(18) Uani 1 1 d .
P1A P 0.86580(8) 0.00641(7) 0.188861(18) 0.02493(18) Uani 1 1 d .
N1B N 1.1497(2) -0.2295(2) 0.04770(6) 0.0305(6) Uani 1 1 d .
N1A N 0.9703(3) 0.0519(2) 0.21601(6) 0.0331(6) Uani 1 1 d .
Si1B Si 0.98779(8) -0.24311(8) 0.03599(2) 0.0278(2) Uani 1 1 d .
Si1A Si 1.09944(9) 0.06551(8) 0.24424(2) 0.0338(2) Uani 1 1 d .
C1A C 0.8745(3) 0.0930(3) 0.15107(7) 0.0252(7) Uani 1 1 d .
C1B C 1.3592(3) -0.3115(3) 0.09189(7) 0.0245(7) Uani 1 1 d .
C2A C 1.0006(3) 0.1165(3) 0.13866(7) 0.0271(7) Uani 1 1 d .
H2AA H 1.0904 0.0973 0.1503 0.033 Uiso 1 1 calc R
C2B C 1.4894(3) -0.3299(3) 0.10944(8) 0.0304(7) Uani 1 1 d .
H2BA H 1.5768 -0.3148 0.1006 0.036 Uiso 1 1 calc R
C3B C 1.4719(3) -0.3734(3) 0.14135(8) 0.0340(8) Uani 1 1 d .
H3BA H 1.5448 -0.3939 0.1589 0.041 Uiso 1 1 calc R
C3A C 0.9761(3) 0.1704(3) 0.10703(7) 0.0321(7) Uani 1 1 d .
H3AA H 1.0454 0.1963 0.0927 0.038 Uiso 1 1 calc R
C4A C 0.8368(3) 0.1829(3) 0.09965(7) 0.0325(8) Uani 1 1 d .
H4AA H 0.7906 0.2198 0.0792 0.039 Uiso 1 1 calc R
C4B C 1.3324(3) -0.3829(3) 0.14395(8) 0.0344(8) Uani 1 1 d .
H4BA H 1.2907 -0.4115 0.1637 0.041 Uiso 1 1 calc R
C5B C 1.2633(3) -0.3461(3) 0.11387(7) 0.0295(7) Uani 1 1 d .
H5BA H 1.1642 -0.3446 0.1087 0.035 Uiso 1 1 calc R
C5A C 0.7732(3) 0.1355(3) 0.12636(7) 0.0277(7) Uani 1 1 d .
H5AA H 0.6749 0.1334 0.1279 0.033 Uiso 1 1 calc R
C6A C 0.9093(3) 0.3751(3) 0.18510(8) 0.0357(8) Uani 1 1 d .
H6AA H 0.9061 0.3377 0.2073 0.043 Uiso 1 1 calc R
C6B C 1.4047(4) -0.6167(3) 0.06939(9) 0.0449(9) Uani 1 1 d .
H6BA H 1.4195 -0.5942 0.0465 0.054 Uiso 1 1 calc R
C7B C 1.5050(4) -0.6398(3) 0.09555(11) 0.0500(10) Uani 1 1 d .
H7BA H 1.6034 -0.6354 0.0943 0.060 Uiso 1 1 calc R
C7A C 1.0258(3) 0.3963(3) 0.16932(8) 0.0354(8) Uani 1 1 d .
H7AA H 1.1192 0.3766 0.1785 0.043 Uiso 1 1 calc R
C8A C 0.9868(4) 0.4503(3) 0.13809(8) 0.0367(8) Uani 1 1 d .
H8AA H 1.0477 0.4757 0.1216 0.044 Uiso 1 1 calc R
C8B C 1.4424(4) -0.6690(3) 0.12342(9) 0.0464(10) Uani 1 1 d .
H8BA H 1.4884 -0.6893 0.1455 0.056 Uiso 1 1 calc R
C9B C 1.3046(4) -0.6657(3) 0.11496(8) 0.0384(8) Uani 1 1 d .
H9BA H 1.2353 -0.6829 0.1301 0.046 Uiso 1 1 calc R
C9A C 0.8453(4) 0.4618(3) 0.13483(9) 0.0391(9) Uani 1 1 d .
H9AA H 0.7892 0.4964 0.1155 0.047 Uiso 1 1 calc R
C10B C 1.2792(4) -0.6329(3) 0.08174(8) 0.0382(8) Uani 1 1 d .
H10A H 1.1895 -0.6241 0.0691 0.046 Uiso 1 1 calc R
C10A C 0.7978(4) 0.4155(3) 0.16373(8) 0.0367(8) Uani 1 1 d .
H10B H 0.7023 0.4115 0.1683 0.044 Uiso 1 1 calc R
C11A C 0.6939(3) 0.0241(3) 0.20179(7) 0.0297(7) Uani 1 1 d .
C11B C 1.3929(3) -0.2718(3) 0.02089(7) 0.0306(7) Uani 1 1 d .
C12A C 0.5819(3) -0.0385(3) 0.17930(8) 0.0386(8) Uani 1 1 d .
H12A H 0.4962 -0.0240 0.1879 0.058 Uiso 1 1 calc R
H12B H 0.5988 -0.1283 0.1784 0.058 Uiso 1 1 calc R
H12C H 0.5794 -0.0031 0.1573 0.058 Uiso 1 1 calc R
C12B C 1.5377(3) -0.3100(3) 0.03129(8) 0.0373(8) Uani 1 1 d .
H12D H 1.5802 -0.3357 0.0120 0.056 Uiso 1 1 calc R
H12E H 1.5390 -0.3795 0.0468 0.056 Uiso 1 1 calc R
H12F H 1.5863 -0.2391 0.0418 0.056 Uiso 1 1 calc R
C13A C 0.6934(4) -0.0268(3) 0.23670(7) 0.0385(8) Uani 1 1 d .
H13A H 0.6039 -0.0180 0.2437 0.058 Uiso 1 1 calc R
H13B H 0.7574 0.0201 0.2515 0.058 Uiso 1 1 calc R
H13C H 0.7186 -0.1151 0.2371 0.058 Uiso 1 1 calc R
C13B C 1.3149(3) -0.3845(3) 0.00580(8) 0.0382(8) Uani 1 1 d .
H13D H 1.3582 -0.4156 -0.0129 0.057 Uiso 1 1 calc R
H13E H 1.2233 -0.3592 -0.0016 0.057 Uiso 1 1 calc R
H13F H 1.3135 -0.4505 0.0222 0.057 Uiso 1 1 calc R
C14A C 0.6635(3) 0.1641(3) 0.20363(8) 0.0353(8) Uani 1 1 d .
H14A H 0.5738 0.1757 0.2103 0.053 Uiso 1 1 calc R
H14B H 0.6685 0.2021 0.1821 0.053 Uiso 1 1 calc R
H14C H 0.7289 0.2037 0.2197 0.053 Uiso 1 1 calc R
C14B C 1.3894(4) -0.1711(3) -0.00564(8) 0.0412(9) Uani 1 1 d .
H14D H 1.4377 -0.2007 -0.0236 0.062 Uiso 1 1 calc R
H14E H 1.4317 -0.0950 0.0036 0.062 Uiso 1 1 calc R
H14F H 1.2966 -0.1533 -0.0139 0.062 Uiso 1 1 calc R
C15B C 1.3498(3) -0.0584(3) 0.06986(7) 0.0292(7) Uani 1 1 d .
C15A C 0.8946(3) -0.1578(3) 0.17524(7) 0.0310(7) Uani 1 1 d .
C16A C 1.0445(3) -0.1728(3) 0.17270(9) 0.0426(9) Uani 1 1 d .
H16A H 1.0627 -0.2578 0.1657 0.064 Uiso 1 1 calc R
H16B H 1.0939 -0.1568 0.1941 0.064 Uiso 1 1 calc R
H16C H 1.0726 -0.1133 0.1567 0.064 Uiso 1 1 calc R
C16B C 1.2957(4) -0.0400(3) 0.10332(8) 0.0371(8) Uani 1 1 d .
H16D H 1.3191 0.0435 0.1116 0.056 Uiso 1 1 calc R
H16E H 1.3351 -0.1026 0.1188 0.056 Uiso 1 1 calc R
H16F H 1.1985 -0.0494 0.1008 0.056 Uiso 1 1 calc R
C17B C 1.2783(3) 0.0371(3) 0.04609(8) 0.0364(8) Uani 1 1 d .
H17A H 1.3035 0.1216 0.0533 0.055 Uiso 1 1 calc R
H17B H 1.1816 0.0269 0.0458 0.055 Uiso 1 1 calc R
H17C H 1.3045 0.0235 0.0241 0.055 Uiso 1 1 calc R
C17A C 0.8194(4) -0.1872(3) 0.14149(8) 0.0393(8) Uani 1 1 d .
H17D H 0.8374 -0.2734 0.1355 0.059 Uiso 1 1 calc R
H17E H 0.8496 -0.1305 0.1251 0.059 Uiso 1 1 calc R
H17F H 0.7234 -0.1762 0.1425 0.059 Uiso 1 1 calc R
C18B C 1.5007(3) -0.0327(3) 0.07390(8) 0.0346(8) Uani 1 1 d .
H18A H 1.5168 0.0533 0.0813 0.052 Uiso 1 1 calc R
H18B H 1.5366 -0.0447 0.0529 0.052 Uiso 1 1 calc R
H18C H 1.5447 -0.0902 0.0901 0.052 Uiso 1 1 calc R
C18A C 0.8552(4) -0.2525(3) 0.20064(8) 0.0415(9) Uani 1 1 d .
H18D H 0.8714 -0.3371 0.1931 0.062 Uiso 1 1 calc R
H18E H 0.7605 -0.2427 0.2035 0.062 Uiso 1 1 calc R
H18F H 0.9087 -0.2378 0.2216 0.062 Uiso 1 1 calc R
C19B C 0.9117(3) -0.3685(3) 0.05976(9) 0.0430(9) Uani 1 1 d .
H19A H 0.9576 -0.4476 0.0568 0.064 Uiso 1 1 calc R
H19B H 0.8170 -0.3772 0.0519 0.064 Uiso 1 1 calc R
H19C H 0.9207 -0.3464 0.0830 0.064 Uiso 1 1 calc R
C19A C 1.2623(4) 0.0705(4) 0.22627(13) 0.0739(14) Uani 1 1 d .
H19D H 1.2616 0.1396 0.2107 0.111 Uiso 1 1 calc R
H19E H 1.2757 -0.0081 0.2150 0.111 Uiso 1 1 calc R
H19F H 1.3348 0.0827 0.2438 0.111 Uiso 1 1 calc R
C20B C 0.8970(3) -0.0944(3) 0.04246(8) 0.0387(8) Uani 1 1 d .
H20A H 0.9139 -0.0692 0.0654 0.058 Uiso 1 1 calc R
H20B H 0.8010 -0.1071 0.0369 0.058 Uiso 1 1 calc R
H20C H 0.9284 -0.0291 0.0285 0.058 Uiso 1 1 calc R
C20A C 1.1048(4) -0.0673(3) 0.27413(9) 0.0624(13) Uani 1 1 d .
H20D H 1.0210 -0.0702 0.2842 0.094 Uiso 1 1 calc R
H20E H 1.1793 -0.0552 0.2911 0.094 Uiso 1 1 calc R
H20F H 1.1169 -0.1458 0.2626 0.094 Uiso 1 1 calc R
C21B C 0.9510(4) -0.2850(3) -0.00816(8) 0.0440(9) Uani 1 1 d .
H21A H 0.9969 -0.3628 -0.0125 0.066 Uiso 1 1 calc R
H21B H 0.9822 -0.2182 -0.0217 0.066 Uiso 1 1 calc R
H21C H 0.8547 -0.2960 -0.0134 0.066 Uiso 1 1 calc R
C21A C 1.0859(4) 0.2132(3) 0.26756(8) 0.0470(10) Uani 1 1 d .
H21D H 1.0023 0.2132 0.2778 0.070 Uiso 1 1 calc R
H21E H 1.0868 0.2843 0.2526 0.070 Uiso 1 1 calc R
H21F H 1.1614 0.2197 0.2845 0.070 Uiso 1 1 calc R

loop_
_atom_site_aniso_label
_atom_site_aniso_U_11
_atom_site_aniso_U_22
_atom_site_aniso_U_33
_atom_site_aniso_U_23
_atom_site_aniso_U_13
_atom_site_aniso_U_12
Fe1A 0.0292(3) 0.0229(2) 0.0274(2) -0.00073(18) 0.00369(18) -0.00154(19)
Fe1B 0.0277(3) 0.0231(2) 0.0314(2) -0.00095(19) -0.00041(18) 0.00154(19)
P1B 0.0236(4) 0.0247(4) 0.0256(4) -0.0015(3) 0.0011(3) -0.0003(3)
P1A 0.0279(4) 0.0231(4) 0.0238(4) -0.0003(3) 0.0029(3) -0.0002(3)
N1B 0.0222(14) 0.0346(15) 0.0338(14) -0.0025(12) -0.0016(11) 0.0005(12)
N1A 0.0360(16) 0.0320(15) 0.0301(14) -0.0006(12) -0.0017(12) -0.0001(12)
Si1B 0.0234(5) 0.0301(5) 0.0291(4) -0.0006(4) -0.0012(3) 0.0010(4)
Si1A 0.0300(5) 0.0307(5) 0.0390(5) -0.0050(4) -0.0048(4) 0.0025(4)
C1A 0.0314(18) 0.0172(15) 0.0271(15) -0.0028(12) 0.0041(13) -0.0006(13)
C1B 0.0255(17) 0.0189(15) 0.0286(15) -0.0035(12) 0.0001(13) 0.0015(12)
C2A 0.0241(17) 0.0252(17) 0.0327(16) -0.0019(13) 0.0064(13) 0.0020(13)
C2B 0.0277(18) 0.0245(17) 0.0374(18) -0.0019(14) -0.0043(14) -0.0003(13)
C3B 0.044(2) 0.0240(17) 0.0313(17) -0.0043(14) -0.0074(15) 0.0021(15)
C3A 0.038(2) 0.0275(17) 0.0322(17) -0.0029(13) 0.0121(14) -0.0016(14)
C4A 0.041(2) 0.0289(18) 0.0270(16) -0.0010(13) 0.0009(14) -0.0045(15)
C4B 0.047(2) 0.0272(18) 0.0294(16) 0.0000(14) 0.0047(15) 0.0019(15)
C5B 0.0330(19) 0.0241(17) 0.0320(17) -0.0029(13) 0.0053(14) 0.0023(14)
C5A 0.0295(18) 0.0247(16) 0.0286(16) -0.0018(13) 0.0017(13) -0.0018(13)
C6A 0.044(2) 0.0298(18) 0.0336(17) -0.0071(14) 0.0072(15) -0.0038(16)
C6B 0.073(3) 0.0232(18) 0.041(2) -0.0049(15) 0.0181(19) 0.0012(18)
C7B 0.031(2) 0.0279(19) 0.092(3) -0.014(2) 0.008(2) 0.0045(16)
C7A 0.035(2) 0.0303(18) 0.0400(18) -0.0081(15) -0.0010(15) -0.0048(15)
C8A 0.045(2) 0.0206(17) 0.0450(19) -0.0035(15) 0.0087(16) -0.0076(15)
C8B 0.056(3) 0.0269(19) 0.052(2) -0.0006(17) -0.014(2) 0.0080(17)
C9B 0.047(2) 0.0244(18) 0.045(2) -0.0030(15) 0.0093(17) -0.0031(16)
C9A 0.045(2) 0.0205(17) 0.051(2) 0.0033(15) -0.0008(17) -0.0015(15)
C10B 0.038(2) 0.0281(18) 0.046(2) -0.0108(15) -0.0072(16) 0.0003(15)
C10A 0.038(2) 0.0224(17) 0.051(2) -0.0072(15) 0.0108(16) -0.0027(15)
C11A 0.0294(18) 0.0311(18) 0.0294(16) 0.0016(13) 0.0071(13) -0.0021(14)
C11B 0.0284(18) 0.0320(18) 0.0319(16) -0.0018(14) 0.0049(13) 0.0013(14)
C12A 0.031(2) 0.045(2) 0.0409(19) 0.0001(16) 0.0061(15) -0.0068(16)
C12B 0.0302(19) 0.040(2) 0.0426(19) -0.0045(16) 0.0097(15) 0.0025(15)
C13A 0.047(2) 0.037(2) 0.0334(18) 0.0037(15) 0.0117(16) -0.0023(16)
C13B 0.039(2) 0.037(2) 0.0393(19) -0.0098(15) 0.0071(16) 0.0016(16)
C14A 0.035(2) 0.0357(19) 0.0367(18) 0.0016(15) 0.0105(15) 0.0063(15)
C14B 0.049(2) 0.042(2) 0.0336(18) -0.0029(15) 0.0117(16) -0.0013(17)
C15B 0.0321(19) 0.0248(16) 0.0301(16) 0.0002(13) 0.0001(14) -0.0003(14)
C15A 0.038(2) 0.0242(17) 0.0313(17) -0.0020(13) 0.0068(14) 0.0017(14)
C16A 0.045(2) 0.0307(19) 0.053(2) -0.0035(16) 0.0087(18) 0.0107(16)
C16B 0.049(2) 0.0267(18) 0.0358(18) -0.0043(14) 0.0061(16) 0.0012(16)
C17B 0.040(2) 0.0280(18) 0.0402(19) 0.0021(14) -0.0015(15) 0.0024(15)
C17A 0.055(2) 0.0288(19) 0.0337(18) -0.0058(14) 0.0044(16) -0.0030(16)
C18B 0.0322(19) 0.0289(18) 0.0411(18) -0.0022(14) -0.0036(15) -0.0078(14)
C18A 0.058(2) 0.0272(19) 0.0404(19) 0.0058(15) 0.0089(17) 0.0028(16)
C19B 0.032(2) 0.043(2) 0.053(2) 0.0081(18) 0.0027(17) -0.0026(16)
C19A 0.035(2) 0.060(3) 0.129(4) -0.023(3) 0.018(3) -0.003(2)
C20B 0.031(2) 0.039(2) 0.045(2) -0.0018(16) -0.0002(15) 0.0044(15)
C20A 0.087(3) 0.038(2) 0.054(2) 0.0014(19) -0.028(2) 0.012(2)
C21B 0.042(2) 0.051(2) 0.0372(18) -0.0054(17) -0.0067(16) 0.0061(18)
C21A 0.056(3) 0.039(2) 0.042(2) -0.0069(17) -0.0124(18) 0.0031(18)

loop_
_atom_type_symbol
_atom_type_description
_atom_type_scat_dispersion_real
_atom_type_scat_dispersion_imag
_atom_type_scat_source
C C 0.0033 0.0016 'International Tables Vol C Tables 4.2.6.8 and 6.1.1.4'
H H 0.0000 0.0000 'International Tables Vol C Tables 4.2.6.8 and 6.1.1.4'
N N 0.0061 0.0033 'International Tables Vol C Tables 4.2.6.8 and 6.1.1.4'
Si Si 0.0817 0.0704 'International Tables Vol C Tables 4.2.6.8 and 6.1.1.4'
P P 0.1023 0.0942 'International Tables Vol C Tables 4.2.6.8 and 6.1.1.4'
Fe Fe 0.3463 0.8444 'International Tables Vol C Tables 4.2.6.8 and 6.1.1.4'

loop_
_geom_angle_atom_site_label_1
_geom_angle_atom_site_label_2
_geom_angle_atom_site_label_3
_geom_angle
C2A Fe1A C9A 160.66(13)
C2A Fe1A C8A 122.99(13)
C9A Fe1A C8A 40.72(13)
C2A Fe1A C7A 105.91(13)
C9A Fe1A C7A 68.30(13)
C8A Fe1A C7A 40.77(12)
C2A Fe1A C10A 156.35(13)
C9A Fe1A C10A 40.46(13)
C8A Fe1A C10A 68.32(13)
C7A Fe1A C10A 68.08(13)
C2A Fe1A C3A 40.75(12)
C9A Fe1A C3A 124.36(14)
C8A Fe1A C3A 105.40(13)
C7A Fe1A C3A 118.55(14)
C10A Fe1A C3A 162.52(13)
C2A Fe1A C4A 68.28(12)
C9A Fe1A C4A 108.19(13)
C8A Fe1A C4A 119.22(13)
C7A Fe1A C4A 153.53(13)
C10A Fe1A C4A 127.31(14)
C3A Fe1A C4A 40.22(12)
C2A Fe1A C5A 68.62(12)
C9A Fe1A C5A 121.90(13)
C8A Fe1A C5A 155.19(12)
C7A Fe1A C5A 163.61(12)
C10A Fe1A C5A 110.35(13)
C3A Fe1A C5A 68.09(13)
C4A Fe1A C5A 40.46(12)
C2A Fe1A C1A 41.25(12)
C9A Fe1A C1A 156.99(13)
C8A Fe1A C1A 161.24(13)
C7A Fe1A C1A 124.93(12)
C10A Fe1A C1A 122.16(13)
C3A Fe1A C1A 68.92(12)
C4A Fe1A C1A 68.70(12)
C5A Fe1A C1A 40.94(11)
C2A Fe1A C6A 120.21(13)
C9A Fe1A C6A 68.14(14)
C8A Fe1A C6A 68.34(13)
C7A Fe1A C6A 40.40(13)
C10A Fe1A C6A 40.48(13)
C3A Fe1A C6A 154.16(14)
C4A Fe1A C6A 164.80(14)
C5A Fe1A C6A 127.84(13)
C1A Fe1A C6A 108.54(12)
C9B Fe1B C10B 40.27(13)
C9B Fe1B C6B 67.68(14)
C10B Fe1B C6B 40.63(14)
C9B Fe1B C8B 39.91(14)
C10B Fe1B C8B 67.78(14)
C6B Fe1B C8B 67.81(14)
C9B Fe1B C3B 127.35(13)
C10B Fe1B C3B 166.61(14)
C6B Fe1B C3B 149.23(15)
C8B Fe1B C3B 105.49(13)
C9B Fe1B C7B 67.13(15)
C10B Fe1B C7B 67.95(14)
C6B Fe1B C7B 40.54(15)
C8B Fe1B C7B 39.94(15)
C3B Fe1B C7B 114.93(14)
C9B Fe1B C4B 105.49(14)
C10B Fe1B C4B 129.58(14)
C6B Fe1B C4B 170.09(15)
C8B Fe1B C4B 112.01(14)
C3B Fe1B C4B 40.64(13)
C7B Fe1B C4B 144.85(15)
C9B Fe1B C5B 114.82(14)
C10B Fe1B C5B 110.07(13)
C6B Fe1B C5B 134.86(14)
C8B Fe1B C5B 144.56(15)
C3B Fe1B C5B 68.19(13)
C7B Fe1B C5B 174.72(15)
C4B Fe1B C5B 40.22(12)
C9B Fe1B C2B 166.78(13)
C10B Fe1B C2B 152.42(13)
C6B Fe1B C2B 119.97(14)
C8B Fe1B C2B 130.18(14)
C3B Fe1B C2B 40.50(12)
C7B Fe1B C2B 110.82(14)
C4B Fe1B C2B 68.22(13)
C5B Fe1B C2B 68.47(13)
C9B Fe1B C1B 149.13(13)
C10B Fe1B C1B 119.47(12)
C6B Fe1B C1B 113.55(13)
C8B Fe1B C1B 170.96(14)
C3B Fe1B C1B 68.55(11)
C7B Fe1B C1B 135.33(15)
C4B Fe1B C1B 68.31(12)
C5B Fe1B C1B 40.82(12)
C2B Fe1B C1B 40.96(11)
N1B P1B C1B 111.55(14)
N1B P1B C11B 111.88(14)
C1B P1B C11B 108.87(14)
N1B P1B C15B 110.51(14)
C1B P1B C15B 101.31(13)
C11B P1B C15B 112.26(14)
N1A P1A C1A 111.66(14)
N1A P1A C11A 110.29(14)
C1A P1A C11A 108.56(14)
N1A P1A C15A 113.56(14)
C1A P1A C15A 101.62(13)
C11A P1A C15A 110.78(14)
P1B N1B Si1B 175.52(19)
P1A N1A Si1A 165.47(19)
N1B Si1B C21B 113.13(15)
N1B Si1B C20B 111.38(14)
C21B Si1B C20B 106.99(15)
N1B Si1B C19B 110.80(14)
C21B Si1B C19B 106.45(17)
C20B Si1B C19B 107.80(16)
N1A Si1A C21A 109.93(15)
N1A Si1A C19A 112.56(19)
C21A Si1A C19A 107.04(19)
N1A Si1A C20A 110.99(16)
C21A Si1A C20A 107.87(17)
C19A Si1A C20A 108.3(2)
C5A C1A C2A 106.4(3)
C5A C1A P1A 132.2(2)
C2A C1A P1A 120.9(2)
C5A C1A Fe1A 69.52(16)
C2A C1A Fe1A 68.46(16)
P1A C1A Fe1A 132.44(15)
C5B C1B C2B 106.6(3)
C5B C1B P1B 118.1(2)
C2B C1B P1B 132.6(2)
C5B C1B Fe1B 68.90(16)
C2B C1B Fe1B 68.86(16)
P1B C1B Fe1B 140.80(15)
C3A C2A C1A 108.6(3)
C3A C2A Fe1A 70.40(17)
C1A C2A Fe1A 70.29(16)
C3B C2B C1B 108.3(3)
C3B C2B Fe1B 69.58(17)
C1B C2B Fe1B 70.17(16)
C2B C3B C4B 108.1(3)
C2B C3B Fe1B 69.92(17)
C4B C3B Fe1B 69.76(17)
C4A C3A C2A 108.1(3)
C4A C3A Fe1A 69.99(18)
C2A C3A Fe1A 68.85(17)
C3A C4A C5A 108.5(3)
C3A C4A Fe1A 69.79(17)
C5A C4A Fe1A 69.81(17)
C5B C4B C3B 108.4(3)
C5B C4B Fe1B 69.95(18)
C3B C4B Fe1B 69.60(18)
C4B C5B C1B 108.6(3)
C4B C5B Fe1B 69.83(18)
C1B C5B Fe1B 70.28(17)
C4A C5A C1A 108.4(3)
C4A C5A Fe1A 69.73(17)
C1A C5A Fe1A 69.54(16)
C7A C6A C10A 107.9(3)
C7A C6A Fe1A 69.49(18)
C10A C6A Fe1A 69.59(18)
C7B C6B C10B 107.4(3)
C7B C6B Fe1B 69.8(2)
C10B C6B Fe1B 69.59(19)
C8B C7B C6B 108.3(3)
C8B C7B Fe1B 69.9(2)
C6B C7B Fe1B 69.63(19)
C6A C7A C8A 108.3(3)
C6A C7A Fe1A 70.10(18)
C8A C7A Fe1A 69.58(18)
C9A C8A C7A 107.4(3)
C9A C8A Fe1A 69.55(18)
C7A C8A Fe1A 69.65(18)
C9B C8B C7B 108.1(3)
C9B C8B Fe1B 69.93(19)
C7B C8B Fe1B 70.1(2)
C8B C9B C10B 108.9(3)
C8B C9B Fe1B 70.2(2)
C10B C9B Fe1B 69.87(19)
C10A C9A C8A 108.3(3)
C10A C9A Fe1A 70.03(18)
C8A C9A Fe1A 69.73(18)
C9B C10B C6B 107.3(3)
C9B C10B Fe1B 69.86(18)
C6B C10B Fe1B 69.78(19)
C9A C10A C6A 108.1(3)
C9A C10A Fe1A 69.52(19)
C6A C10A Fe1A 69.93(18)
C13A C11A C14A 106.3(3)
C13A C11A C12A 109.5(3)
C14A C11A C12A 108.6(3)
C13A C11A P1A 108.8(2)
C14A C11A P1A 107.9(2)
C12A C11A P1A 115.3(2)
C14B C11B C12B 109.7(3)
C14B C11B C13B 107.1(3)
C12B C11B C13B 109.5(3)
C14B C11B P1B 111.1(2)
C12B C11B P1B 113.3(2)
C13B C11B P1B 105.8(2)
C18B C15B C17B 109.9(3)
C18B C15B C16B 108.5(3)
C17B C15B C16B 107.1(3)
C18B C15B P1B 115.0(2)
C17B C15B P1B 109.2(2)
C16B C15B P1B 106.7(2)
C16A C15A C18A 107.6(3)
C16A C15A C17A 108.2(3)
C18A C15A C17A 109.8(3)
C16A C15A P1A 107.6(2)
C18A C15A P1A 111.0(2)
C17A C15A P1A 112.5(2)

loop_
_geom_bond_atom_site_label_1
_geom_bond_atom_site_label_2
_geom_bond_distance
Fe1A C2A 2.032(3)
Fe1A C9A 2.046(3)
Fe1A C8A 2.048(3)
Fe1A C7A 2.049(3)
Fe1A C10A 2.052(3)
Fe1A C3A 2.053(3)
Fe1A C4A 2.055(3)
Fe1A C5A 2.056(3)
Fe1A C1A 2.057(3)
Fe1A C6A 2.057(3)
Fe1B C9B 2.046(3)
Fe1B C10B 2.046(3)
Fe1B C6B 2.049(3)
Fe1B C8B 2.049(3)
Fe1B C3B 2.051(3)
Fe1B C7B 2.051(3)
Fe1B C4B 2.053(3)
Fe1B C5B 2.055(3)
Fe1B C2B 2.055(3)
Fe1B C1B 2.073(3)
P1B N1B 1.535(3)
P1B C1B 1.825(3)
P1B C11B 1.870(3)
P1B C15B 1.876(3)
P1A N1A 1.533(3)
P1A C1A 1.821(3)
P1A C11A 1.874(3)
P1A C15A 1.881(3)
N1B Si1B 1.660(3)
N1A Si1A 1.659(3)
Si1B C21B 1.871(3)
Si1B C20B 1.873(3)
Si1B C19B 1.874(3)
Si1A C21A 1.865(3)
Si1A C19A 1.870(4)
Si1A C20A 1.880(4)
C1A C5A 1.438(4)
C1A C2A 1.440(4)
C1B C5B 1.440(4)
C1B C2B 1.445(4)
C2A C3A 1.422(4)
C2B C3B 1.421(4)
C3B C4B 1.425(5)
C3A C4A 1.412(4)
C4A C5A 1.422(4)
C4B C5B 1.412(4)
C6A C7A 1.418(5)
C6A C10A 1.422(5)
C6B C7B 1.420(5)
C6B C10B 1.422(5)
C7B C8B 1.400(5)
C7A C8A 1.427(4)
C8A C9A 1.424(5)
C8B C9B 1.397(5)
C9B C10B 1.409(5)
C9A C10A 1.417(5)
C11A C13A 1.537(4)
C11A C14A 1.537(4)
C11A C12A 1.538(4)
C11B C14B 1.534(4)
C11B C12B 1.534(4)
C11B C13B 1.538(4)
C15B C18B 1.538(4)
C15B C17B 1.543(4)
C15B C16B 1.545(4)
C15A C16A 1.535(5)
C15A C18A 1.538(4)
C15A C17A 1.544(4)
